data_2100249
loop_
_publ_author_name
'Redhammer, G. J.'
'Tippelt, G.'
'Merz, M.'
'Roth, G.'
'Treutmann, W.'
'Amthauer, G.'

_publ_section_title
;
 Structure of the clinopyroxene-type compound CaCuGe~2~O~6~ between 15
 and 800K
;
_journal_coeditor_code WS5021
_journal_issue 4
_journal_name_full 'Acta Crystallographica Section B'
_journal_page_first 367
_journal_page_last 380
_journal_paper_doi 10.1107/S0108768105013455
_journal_volume 61
_journal_year 2005
_chemical_formula_moiety 'Ca Cu Ge2 O6'
_chemical_formula_sum 'Ca Cu Ge2 O6'
_chemical_formula_weight 344.8
_space_group_IT_number 14
_symmetry_cell_setting monoclinic
_symmetry_space_group_name_Hall '-P 2ybc'
_symmetry_space_group_name_H-M 'P 1 21/c 1'
_audit_creation_method 'WinGX routine CIF_UPDATE'
_cell_angle_alpha 90
_cell_angle_beta 105.699(12)
_cell_angle_gamma 90
_cell_formula_units_Z 4
_cell_length_a 10.1944(12)
_cell_length_b 9.2078(7)
_cell_length_c 5.2103(6)
_cell_measurement_reflns_used 2724
_cell_measurement_temperature 328(2)
_cell_measurement_theta_max 27.69
_cell_measurement_theta_min 2.12
_cell_volume 470.84(9)
_computing_cell_refinement 'Stoe X-Area (Stoe & Cie, 1998)'
_computing_data_collection 'Stoe X-Area (Stoe & Cie, 1998)'
_computing_data_reduction 'Stoe X-Area (Stoe & Cie, 1998)'
_computing_molecular_graphics 'Diamond 2.0e (Berndt & Brandenburg, 1996)'
_computing_publication_material 'WinGX 1.64.05 (Farrugia, 1999)'
_computing_structure_refinement 'SHELXL-97 (Sheldrick, 1997)'
_computing_structure_solution 'SHELXS-97 (Sheldrick, 1997)'
_diffrn_ambient_temperature 100
_diffrn_detector_area_resol_mean 6.67
_diffrn_measured_fraction_theta_full 0.913
_diffrn_measured_fraction_theta_max 0.913
_diffrn_measurement_device '1-circle goniometer'
_diffrn_measurement_device_type 'STOE IPDS 1'
_diffrn_measurement_method 'rotation method'
_diffrn_radiation_monochromator 'plane graphite'
_diffrn_radiation_type 'Mo K\a'
_diffrn_radiation_wavelength 0.71073
_diffrn_reflns_av_R_equivalents 0.0377
_diffrn_reflns_limit_h_max 13
_diffrn_reflns_limit_h_min -13
_diffrn_reflns_limit_k_max 12
_diffrn_reflns_limit_k_min -11
_diffrn_reflns_limit_l_max 6
_diffrn_reflns_limit_l_min -6
_diffrn_reflns_number 3509
_diffrn_reflns_theta_full 27.8
_diffrn_reflns_theta_max 27.8
_diffrn_reflns_theta_min 3.03
_diffrn_standards_decay_% 0
_diffrn_standards_interval_count 0
_diffrn_standards_interval_time 0
_diffrn_standards_number 0
_exptl_absorpt_coefficient_mu 18.202
_exptl_absorpt_correction_T_max 0.161
_exptl_absorpt_correction_T_min 0.091
_exptl_absorpt_correction_type empirical
_exptl_absorpt_process_details 'X-SHAPE (Stoe & Cie, 1996)'
_exptl_crystal_colour 'pale green'
_exptl_crystal_density_diffrn 4.864
_exptl_crystal_density_method 'not measured'
_exptl_crystal_description cuboid
_exptl_crystal_F_000 644
_exptl_crystal_size_max 0.14
_exptl_crystal_size_mid 0.13
_exptl_crystal_size_min 0.10
_refine_diff_density_max 0.876
_refine_diff_density_min -0.897
_refine_ls_extinction_coef 0.0079(6)
_refine_ls_extinction_expression Fc^*^=kFc[1+0.001xFc^2^\l^3^/sin(2\q)]^-1/4^
_refine_ls_extinction_method SHELXL
_refine_ls_goodness_of_fit_ref 1.163
_refine_ls_hydrogen_treatment none
_refine_ls_matrix_type full
_refine_ls_number_parameters 92
_refine_ls_number_reflns 1018
_refine_ls_number_restraints 5
_refine_ls_restrained_S_all 1.161
_refine_ls_R_factor_gt 0.0352
_refine_ls_shift/su_max 0
_refine_ls_structure_factor_coef Fsqd
_refine_ls_weighting_details 'calc w=1/[\s^2^(Fo^2^)+(0.0261P)^2^+0.0000P] where P=(Fo^2^+2Fc^2^)/3'
_refine_ls_weighting_scheme calc
_refine_ls_wR_factor_ref 0.0637
_reflns_number_gt 827
_reflns_number_total 1018
_reflns_threshold_expression >2sigma(I)
_cod_data_source_file ws5021.cif
_cod_data_source_block cacu_328K
_cod_original_sg_symbol_H-M 'P 21/c'
_cod_database_code 2100249

loop_
_symmetry_equiv_pos_as_xyz
'x, y, z'
'-x, y+1/2, -z+1/2'
'-x, -y, -z'
'x, -y-1/2, z-1/2'

loop_
_atom_site_label
_atom_site_fract_x
_atom_site_fract_y
_atom_site_fract_z
_atom_site_U_iso_or_equiv
_atom_site_adp_type
_atom_site_calc_flag
_atom_site_refinement_flags
_atom_site_occupancy
_atom_site_disorder_assembly
_atom_site_disorder_group
_atom_site_type_symbol
Ca 0.28283(13) 0.45246(14) 0.8085(3) 0.0082(3) Uani d . 1 . . Ca
Cu 0.22765(8) 0.66139(8) 0.25626(15) 0.0067(2) Uani d D 1 . . Cu
GeA 0.04901(6) 0.34920(7) 0.20955(13) 0.00466(18) Uani d D 1 . . Ge
GeB 0.49099(6) 0.35070(7) 0.40044(14) 0.00576(18) Uani d . 1 . . Ge
O1A -0.1266(4) 0.3613(3) 0.1153(9) 0.0097(10) Uani d . 1 . . O
O1B 0.6584(4) 0.3200(5) 0.3790(4) 0.0061(9) Uani d . 1 . . O
O2A 0.1456(5) 0.4892(5) 0.3766(11) 0.0115(11) Uani d . 1 . . O
O2B 0.4321(3) 0.5219(4) 0.2611(10) 0.0093(10) Uani d D 1 . . O
O3A 0.1034(4) 0.1948(3) 0.4211(6) 0.0081(10) Uani d D 1 . . O
O3B 0.4003(5) 0.2521(5) 0.5894(10) 0.0087(10) Uani d . 1 . . O

loop_
_atom_site_aniso_label
_atom_site_aniso_U_11
_atom_site_aniso_U_22
_atom_site_aniso_U_33
_atom_site_aniso_U_12
_atom_site_aniso_U_13
_atom_site_aniso_U_23
Ca 0.0095(6) 0.0080(5) 0.0071(7) 0.0007(5) 0.0019(5) 0.0014(5)
Cu 0.0078(3) 0.0066(3) 0.0045(4) -0.0017(3) -0.0002(3) -0.0002(3)
GeA 0.0041(3) 0.0053(3) 0.0038(3) -0.0004(2) 0.0000(2) -0.0002(2)
GeB 0.0057(3) 0.0047(3) 0.0075(3) 0.0006(2) 0.0028(2) 0.0013(3)
O1A 0.007(2) 0.013(2) 0.008(2) 0.0010(18) 0.0009(18) -0.0035(19)
O1B 0.007(2) 0.006(2) 0.005(2) 0.0009(15) 0.0021(18) 0.0006(16)
O2A 0.018(2) 0.007(2) 0.008(3) -0.0070(17) 0.000(2) -0.0010(18)
O2B 0.017(2) 0.004(2) 0.006(2) 0.0013(17) 0.002(2) -0.0006(17)
O3A 0.009(2) 0.011(2) 0.005(2) 0.0022(16) 0.004(2) 0.0017(17)
O3B 0.010(2) 0.011(2) 0.007(2) -0.0032(17) 0.0043(19) 0.0007(18)

loop_
_atom_type_symbol
_atom_type_description
_atom_type_scat_dispersion_real
_atom_type_scat_dispersion_imag
_atom_type_scat_source
Ca Ca 0.2262 0.3064 'International Tables Vol C Tables 4.2.6.8 and 6.1.1.4'
Cu Cu 0.3201 1.2651 'International Tables Vol C Tables 4.2.6.8 and 6.1.1.4'
Ge Ge 0.1547 1.8001 'International Tables Vol C Tables 4.2.6.8 and 6.1.1.4'
O O 0.0106 0.006 'International Tables Vol C Tables 4.2.6.8 and 6.1.1.4'

loop_
_geom_angle_atom_site_label_1
_geom_angle_atom_site_label_2
_geom_angle_atom_site_label_3
_geom_angle_site_symmetry_1
_geom_angle_site_symmetry_3
_geom_angle
O2A Ca O1A . 3_566 78.93(17)
O2A Ca O1B . 3_666 68.84(12)
O1A Ca O1B 3_566 3_666 72.88(12)
O2A Ca O3A . 4_566 91.11(16)
O1A Ca O3A 3_566 4_566 77.87(10)
O1B Ca O3A 3_666 4_566 147.05(15)
O2A Ca O3B . 4_566 138.27(17)
O1A Ca O3B 3_566 4_566 131.84(16)
O1B Ca O3B 3_666 4_566 138.70(15)
O3A Ca O3B 4_566 4_566 73.37(16)
O2A Ca O2B . 1_556 156.93(16)
O1A Ca O2B 3_566 1_556 85.70(12)
O1B Ca O2B 3_666 1_556 90.31(12)
O3A Ca O2B 4_566 1_556 102.44(14)
O3B Ca O2B 4_566 1_556 64.41(15)
O2A Ca O3B . . 84.67(17)
O1A Ca O3B 3_566 . 163.37(16)
O1B Ca O3B 3_666 . 103.77(16)
O3A Ca O3B 4_566 . 99.88(13)
O3B Ca O3B 4_566 . 61.27(7)
O2B Ca O3B 1_556 . 110.77(12)
O2A Ca O2B . 3_666 102.55(18)
O1A Ca O2B 3_566 3_666 130.70(10)
O1B Ca O2B 3_666 3_666 62.68(13)
O3A Ca O2B 4_566 3_666 149.93(13)
O3B Ca O2B 4_566 3_666 78.76(15)
O2B Ca O2B 1_556 3_666 74.73(15)
O3B Ca O2B . 3_666 55.80(13)
O2A Ca Cu . 1_556 116.13(14)
O1A Ca Cu 3_566 1_556 37.48(11)
O1B Ca Cu 3_666 1_556 83.49(10)
O3A Ca Cu 4_566 1_556 82.48(6)
O3B Ca Cu 4_566 1_556 100.28(13)
O2B Ca Cu 1_556 1_556 48.96(4)
O3B Ca Cu . 1_556 159.11(12)
O2B Ca Cu 3_666 1_556 113.88(9)
O2A Ca GeB . 3_666 83.88(13)
O1A Ca GeB 3_566 3_666 102.12(6)
O1B Ca GeB 3_666 3_666 30.90(11)
O3A Ca GeB 4_566 3_666 174.88(10)
O3B Ca GeB 4_566 3_666 109.78(13)
O2B Ca GeB 1_556 3_666 82.64(11)
O3B Ca GeB . 3_666 78.65(11)
O2B Ca GeB 3_666 3_666 31.82(8)
Cu Ca GeB 1_556 3_666 100.67(4)
O2A Ca GeB . 1_556 171.51(13)
O1A Ca GeB 3_566 1_556 108.85(12)
O1B Ca GeB 3_666 1_556 116.16(6)
O3A Ca GeB 4_566 1_556 87.33(10)
O3B Ca GeB 4_566 1_556 33.52(11)
O2B Ca GeB 1_556 1_556 30.93(9)
O3B Ca GeB . 1_556 87.37(11)
O2B Ca GeB 3_666 1_556 75.20(10)
Cu Ca GeB 1_556 1_556 71.95(4)
GeB Ca GeB 3_666 1_556 97.47(4)
O2A Ca Cu . . 34.63(12)
O1A Ca Cu 3_566 . 76.90(9)
O1B Ca Cu 3_666 . 34.63(4)
O3A Ca Cu 4_566 . 123.44(11)
O3B Ca Cu 4_566 . 151.13(14)
O2B Ca Cu 1_556 . 124.88(12)
O3B Ca Cu . . 91.17(12)
O2B Ca Cu 3_666 . 78.35(10)
Cu Ca Cu 1_556 . 104.94(4)
GeB Ca Cu 3_666 . 51.96(3)
GeB Ca Cu 1_556 . 148.90(5)
O1A Cu O1B 3_565 3_666 175.59(19)
O1A Cu O2A 3_565 . 94.25(15)
O1B Cu O2A 3_666 . 87.3(2)
O1A Cu O1B 3_565 2_655 86.15(6)
O1B Cu O1B 3_666 2_655 91.62(13)
O2A Cu O1B . 2_655 170.1(2)
O1A Cu O1A 3_565 2 102.59(18)
O1B Cu O1A 3_666 2 80.87(18)
O2A Cu O1A . 2 106.8(2)
O1B Cu O1A 2_655 2 82.70(18)
O1A Cu GeB 3_565 3_666 140.21(13)
O1B Cu GeB 3_666 3_666 35.39(14)
O2A Cu GeB . 3_666 101.75(14)
O1B Cu GeB 2_655 3_666 72.19(6)
O1A Cu GeB 2 3_666 107.07(11)
O1A Cu Ca 3_565 1_554 49.98(14)
O1B Cu Ca 3_666 1_554 126.16(14)
O2A Cu Ca . 1_554 85.49(16)
O1B Cu Ca 2_655 1_554 87.19(12)
O1A Cu Ca 2 1_554 151.50(13)
GeB Cu Ca 3_666 1_554 94.93(4)
O1A Cu Ca 3_565 . 135.11(7)
O1B Cu Ca 3_666 . 45.70(13)
O2A Cu Ca . . 42.18(14)
O1B Cu Ca 2_655 . 134.51(5)
O1A Cu Ca 2 . 101.11(13)
GeB Cu Ca 3_666 . 63.30(3)
Ca Cu Ca 1_554 . 104.94(4)
O1A Cu Ca 3_565 4_575 102.22(9)
O1B Cu Ca 3_666 4_575 78.44(13)
O2A Cu Ca . 4_575 147.29(17)
O1B Cu Ca 2_655 4_575 41.40(13)
O1A Cu Ca 2 4_575 42.18(12)
GeB Cu Ca 3_666 4_575 83.38(3)
Ca Cu Ca 1_554 4_575 126.61(5)
Ca Cu Ca . 4_575 120.76(5)
O2A GeA O1A . . 120.4(2)
O2A GeA O3A . 4_565 109.4(2)
O1A GeA O3A . 4_565 108.0(2)
O2A GeA O3A . . 104.2(2)
O1A GeA O3A . . 110.52(14)
O3A GeA O3A 4_565 . 102.88(11)
O2A GeA Ca . . 35.28(17)
O1A GeA Ca . . 129.66(17)
O3A GeA Ca 4_565 . 121.33(12)
O3A GeA Ca . . 69.21(14)
O2A GeA Ca . 4_565 103.91(17)
O1A GeA Ca . 4_565 133.22(11)
O3A GeA Ca 4_565 4_565 66.49(15)
O3A GeA Ca . 4_565 38.60(9)
Ca GeA Ca . 4_565 79.50(4)
O1B GeB O2B . . 110.08(18)
O1B GeB O3B . . 127.8(2)
O2B GeB O3B . . 120.90(19)
O1B GeB O3B . 4_565 97.07(17)
O2B GeB O3B . 4_565 93.5(2)
O3B GeB O3B . 4_565 90.68(14)
O1B GeB O2B . 3_666 89.70(10)
O2B GeB O2B . 3_666 81.6(2)
O3B GeB O2B . 3_666 87.2(2)
O3B GeB O2B 4_565 3_666 172.72(15)
O1B GeB GeB . 3_666 101.77(13)
O2B GeB GeB . 3_666 44.84(16)
O3B GeB GeB . 3_666 106.04(17)
O3B GeB GeB 4_565 3_666 138.09(15)
O2B GeB GeB 3_666 3_666 36.77(11)
O1B GeB Cu . 3_666 39.78(6)
O2B GeB Cu . 3_666 116.70(13)
O3B GeB Cu . 3_666 102.25(15)
O3B GeB Cu 4_565 3_666 132.30(15)
O2B GeB Cu 3_666 3_666 54.97(4)
GeB GeB Cu 3_666 3_666 82.11(3)
O1B GeB Ca . 3_666 45.61(14)
O2B GeB Ca . 3_666 64.57(11)
O3B GeB Ca . 3_666 165.80(16)
O3B GeB Ca 4_565 3_666 102.33(17)
O2B GeB Ca 3_666 3_666 80.54(13)
GeB GeB Ca 3_666 3_666 67.85(4)
Cu GeB Ca 3_666 3_666 64.74(3)
O1B GeB Ca . 1_554 111.55(9)
O2B GeB Ca . 1_554 46.96(15)
O3B GeB Ca . 1_554 110.91(15)
O3B GeB Ca 4_565 1_554 46.61(15)
O2B GeB Ca 3_666 1_554 128.09(10)
GeB GeB Ca 3_666 1_554 91.53(4)
Cu GeB Ca 3_666 1_554 146.69(4)
Ca GeB Ca 3_666 1_554 82.53(4)
O1B GeB Ca . 4_565 115.46(14)
O2B GeB Ca . 4_565 122.28(13)
O3B GeB Ca . 4_565 43.21(16)
O3B GeB Ca 4_565 4_565 48.49(16)
O2B GeB Ca 3_666 4_565 130.30(14)
GeB GeB Ca 3_666 4_565 141.64(4)
Cu GeB Ca 3_666 4_565 120.93(3)
Ca GeB Ca 3_666 4_565 147.63(3)
Ca GeB Ca 1_554 4_565 83.50(4)
O1B GeB Ca . . 146.58(7)
O2B GeB Ca . . 79.48(13)
O3B GeB Ca . . 46.29(16)
O3B GeB Ca 4_565 . 114.65(16)
O2B GeB Ca 3_666 . 59.26(9)
GeB GeB Ca 3_666 . 61.65(3)
Cu GeB Ca 3_666 . 106.93(4)
Ca GeB Ca 3_666 . 129.50(3)
Ca GeB Ca 1_554 . 98.38(4)
Ca GeB Ca 4_565 . 81.42(4)
GeA O1A Cu . 3_565 120.4(2)
GeA O1A Cu . 2_545 112.19(17)
Cu O1A Cu 3_565 2_545 92.60(13)
GeA O1A Ca . 3_566 132.1(2)
Cu O1A Ca 3_565 3_566 92.54(17)
Cu O1A Ca 2_545 3_566 98.72(14)
GeB O1B Cu . 3_666 104.83(19)
GeB O1B Cu . 2_645 139.9(2)
Cu O1B Cu 3_666 2_645 98.65(16)
GeB O1B Ca . 3_666 103.48(18)
Cu O1B Ca 3_666 3_666 99.67(16)
Cu O1B Ca 2_645 3_666 104.07(19)
GeA O2A Cu . . 132.8(3)
GeA O2A Ca . . 119.6(2)
Cu O2A Ca . . 103.2(2)
GeB O2B GeB . 3_666 98.4(2)
GeB O2B Ca . 1_554 102.11(19)
GeB O2B Ca 3_666 1_554 158.10(13)
GeB O2B Ca . 3_666 83.62(7)
GeB O2B Ca 3_666 3_666 84.50(12)
Ca O2B Ca 1_554 3_666 105.27(15)
GeA O3A GeA 4_566 . 125.70(16)
GeA O3A Ca 4_566 4_565 119.60(11)
GeA O3A Ca . 4_565 114.51(10)
GeB O3B GeB . 4_566 121.7(3)
GeB O3B Ca . 4_565 107.5(2)
GeB O3B Ca 4_566 4_565 99.9(2)
GeB O3B Ca . . 104.5(2)
GeB O3B Ca 4_566 . 98.9(2)
Ca O3B Ca 4_565 . 125.8(2)

loop_
_geom_bond_atom_site_label_1
_geom_bond_atom_site_label_2
_geom_bond_site_symmetry_2
_geom_bond_distance
_geom_bond_publ_flag
Ca O2A . 2.331(5) ?
Ca O1A 3_566 2.445(5) ?
Ca O1B 3_666 2.453(5) ?
Ca O3A 4_566 2.472(3) ?
Ca O3B 4_566 2.485(5) ?
Ca O2B 1_556 2.519(5) ?
Ca O3B . 2.623(5) ?
Ca O2B 3_666 3.034(3) ?
Ca Cu 1_556 3.1892(17) ?
Ca GeB 3_666 3.3384(16) ?
Ca GeB 1_556 3.3693(16) ?
Ca Cu . 3.3794(16) ?
Cu O1A 3_565 1.943(5) ?
Cu O1B 3_666 1.9481(11) ?
Cu O2A . 1.973(5) ?
Cu O1B 2_655 2.103(5) ?
Cu O1A 2 2.2958(10) ?
Cu GeB 3_666 2.9432(10) ?
Cu Ca 1_554 3.1892(17) ?
Cu Ca 4_575 3.5986(15) ?
GeA O2A . 1.710(5) ?
GeA O1A . 1.727(4) ?
GeA O3A 4_565 1.7838(19) ?
GeA O3A . 1.7920(18) ?
GeA Ca 4_565 3.6052(15) ?
GeB O1B . 1.763(5) ?
GeB O2B . 1.771(4) ?
GeB O3B . 1.773(5) ?
GeB O3B 4_565 1.888(5) ?
GeB O2B 3_666 2.086(5) ?
GeB GeB 3_666 2.9269(14) ?
GeB Cu 3_666 2.9432(10) ?
GeB Ca 3_666 3.3384(16) ?
GeB Ca 1_554 3.3693(16) ?
GeB Ca 4_565 3.4605(15) ?
O1A Cu 3_565 1.943(5) ?
O1A Cu 2_545 2.2958(10) ?
O1A Ca 3_566 2.445(5) ?
O1B Cu 3_666 1.9481(11) ?
O1B Cu 2_645 2.103(5) ?
O1B Ca 3_666 2.453(5) ?
O2B GeB 3_666 2.086(5) ?
O2B Ca 1_554 2.519(5) ?
O2B Ca 3_666 3.034(3) ?
O3A GeA 4_566 1.7838(19) ?
O3A Ca 4_565 2.472(3) ?
O3B GeB 4_566 1.888(5) ?
O3B Ca 4_565 2.485(5) ?
